data_9002410
loop_
_publ_author_name
'Geiger, C. A.'
'Armbruster, T.'
'Khomenko, V.'
'Quartieri, S.'

_publ_section_title
;
 Cordierite I: The coordination of Fe2+
 Sample: C005
;
_journal_name_full 'American Mineralogist'
_journal_page_first 1255
_journal_page_last 1264
_journal_volume 85
_journal_year 2000
_chemical_formula_sum 'C4 Al4 Mg2 O18 Si5'
_chemical_name_mineral Cordierite
_space_group_IT_number 66
_symmetry_space_group_name_Hall '-C 2 2c'
_symmetry_space_group_name_H-M 'C c c m'
_cell_angle_alpha 90
_cell_angle_beta 90
_cell_angle_gamma 90
_cell_formula_units_Z 4
_cell_length_a 17.101
_cell_length_b 9.736
_cell_length_c 9.331
_cell_volume 1553.568
_database_code_amcsd 0002495
_exptl_crystal_density_diffrn 2.706
_cod_original_formula_sum 'Si5 Al4 Mg2 C4 O18'
_cod_database_code 9002410

loop_
_space_group_symop_operation_xyz
x,y,z
1/2+x,1/2+y,z
x,-y,1/2+z
1/2+x,1/2-y,1/2+z
-x,y,1/2-z
1/2-x,1/2+y,1/2-z
-x,y,1/2+z
1/2-x,1/2+y,1/2+z
x,-y,1/2-z
1/2+x,1/2-y,1/2-z
x,y,-z
1/2+x,1/2+y,-z
-x,-y,z
1/2-x,1/2-y,z
-x,-y,-z
1/2-x,1/2-y,-z

loop_
_atom_site_aniso_label
_atom_site_aniso_U_11
_atom_site_aniso_U_22
_atom_site_aniso_U_33
_atom_site_aniso_U_12
_atom_site_aniso_U_13
_atom_site_aniso_U_23
Si21 0.00535 0.00402 0.00546 -0.00028 0.00000 0.00000
Si16 0.00520 0.00640 0.00520 0.00000 0.00000 2.00000
Si23 0.00470 0.00490 0.00520 -0.00059 0.00000 0.00000
Al26 0.00470 0.00545 0.00540 -0.00035 0.00000 0.00000
Al11 0.00743 0.00561 0.00550 -0.00119 0.00000 0.00000
MgM 0.00580 0.00600 0.00840 0.00000 0.00000 0.00000
O16 0.00730 0.00960 0.00790 -0.00110 -0.00020 0.00000
O11 0.01080 0.00720 0.00720 -0.00070 0.00360 0.00000
O13 0.00880 0.00880 0.00740 -0.00160 0.00200 0.00000
O21 0.00970 0.00990 0.01640 -0.00550 0.00000 0.00000
O26 0.00450 0.01500 0.01610 -0.00220 0.00000 0.00000
O23 0.01320 0.00520 0.01710 0.00310 0.00000 0.00000

loop_
_atom_site_label
_atom_site_fract_x
_atom_site_fract_y
_atom_site_fract_z
_atom_site_occupancy
_atom_site_type_symbol
_atom_site_attached_hydrogens
Si21 0.30792 0.07805 0.00000 1.00000 Si 0
Si16 0.00000 0.00000 0.25000 1.00000 Si 0
Si23 0.36486 0.23691 0.50000 1.00000 Si 0
Al26 0.05055 0.19245 0.00000 1.00000 Al 0
Al11 0.25000 0.25000 0.25005 1.00000 Al 0
MgM 0.16248 0.00000 0.25000 1.00000 Mg 0
CH0 0.50000 0.00000 0.50000 1.00000 C 0
CH1 0.50000 0.00000 0.25000 1.00000 C 0
CH2 0.45272 0.00000 0.25000 1.00000 C 0
O16 0.06208 0.08413 0.15114 1.00000 O 0
O11 0.25328 0.10318 0.14144 1.00000 O 0
O13 0.32664 0.30963 0.64171 1.00000 O 0
O21 0.37794 0.18492 0.00000 1.00000 O 0
O26 0.45664 0.24873 0.50000 1.00000 O 0
O23 0.33579 -0.07929 0.00000 1.00000 O 0

loop_
_cod_changelog_entry_id
_cod_changelog_entry_author
_cod_changelog_entry_date
_cod_changelog_entry_text
1
;cod-tools version 3.8.0
Id: cif_guess_AMCSD_atom_types 9581 2023-05-17 12:35:41Z saulius
;
2023-05-23T09:14:10+03:00
;Derived atom types and hydrogen counts
from atom names that follow the AMCSD naming convention
(Wat == water, O-H == hydroxyl).
;

loop_
_cod_related_entry_id
_cod_related_entry_database
_cod_related_entry_code
1 AMCSD 0002495
